data_4033253
loop_
_publ_author_name
'Orrego-Hern\'andez, Jessica'
'Portilla, Jaime'

_publ_section_title
;
 Synthesis of Dicyanovinyl-Substituted 1-(2-Pyridyl)pyrazoles: Design of a
 Fluorescent Chemosensor for Selective Recognition of Cyanide.
;
_journal_issue 24
_journal_name_full 'The Journal of organic chemistry'
_journal_page_first 13376
_journal_page_last 13385
_journal_paper_doi 10.1021/acs.joc.7b02460
_journal_volume 82
_journal_year 2017
_chemical_formula_moiety 'C13 H12 N4 O2'
_chemical_formula_sum 'C13 H12 N4 O2'
_chemical_formula_weight 256.27
_space_group_crystal_system monoclinic
_space_group_IT_number 14
_space_group_name_Hall '-P 2ybc'
_space_group_name_H-M_alt 'P 1 21/c 1'
_symmetry_space_group_name_Hall '-P 2ybc'
_symmetry_space_group_name_H-M 'P 1 21/c 1'
_atom_sites_solution_hydrogens mixed
_atom_sites_solution_primary direct
_atom_sites_solution_secondary difmap
_audit_creation_method SHELXL-2016/6
_cell_angle_alpha 90
_cell_angle_beta 96.3340(13)
_cell_angle_gamma 90
_cell_formula_units_Z 8
_cell_length_a 11.29659(18)
_cell_length_b 28.0997(4)
_cell_length_c 7.63435(10)
_cell_measurement_reflns_used 23908
_cell_measurement_temperature 100(2)
_cell_measurement_theta_max 61.581
_cell_measurement_theta_min 1.814
_cell_volume 2408.58(6)
_computing_cell_refinement 'Bruker APEX2 v2011.4-0'
_computing_data_collection 'Bruker APEX2 v2011.4-0'
_computing_data_reduction 'Bruker SAINT V7.60A'
_computing_molecular_graphics 'Bruker SHELXTL'
_computing_publication_material 'Bruker SHELXTL'
_computing_structure_refinement 'SHELXL-2014 (Sheldrick, 2014)'
_computing_structure_solution Sir2011
_diffrn_ambient_temperature 100(2)
_diffrn_detector_area_resol_mean 512
_diffrn_detector_type 'PILATUS 200K'
_diffrn_measured_fraction_theta_full 0.994
_diffrn_measured_fraction_theta_max 0.856
_diffrn_measurement_device_type '1/4chi goniometer'
_diffrn_measurement_method
;
 Fullsphere data collection, phi and omega scans
;
_diffrn_radiation_monochromator 'Confocal Max Flux optic'
_diffrn_radiation_type MoK\a
_diffrn_radiation_wavelength 0.71073
_diffrn_reflns_av_R_equivalents 0.0267
_diffrn_reflns_av_unetI/netI 0.0235
_diffrn_reflns_Laue_measured_fraction_full 0.994
_diffrn_reflns_Laue_measured_fraction_max 0.856
_diffrn_reflns_limit_h_max 26
_diffrn_reflns_limit_h_min -26
_diffrn_reflns_limit_k_max 68
_diffrn_reflns_limit_k_min -68
_diffrn_reflns_limit_l_max 18
_diffrn_reflns_limit_l_min -18
_diffrn_reflns_number 133894
_diffrn_reflns_point_group_measured_fraction_full 0.994
_diffrn_reflns_point_group_measured_fraction_max 0.856
_diffrn_reflns_theta_full 25.242
_diffrn_reflns_theta_max 61.581
_diffrn_reflns_theta_min 1.814
_diffrn_source 'Microfocus rotating anode X-ray tube'
_diffrn_source_current 24
_diffrn_source_power 50
_diffrn_source_size '0.2 mm x 0.2 mm fine focus'
_diffrn_source_type 'Rigaku MicroMax-007HF'
_exptl_absorpt_coefficient_mu 0.100
_exptl_absorpt_correction_T_max 0.990
_exptl_absorpt_correction_T_min 0.762
_exptl_absorpt_correction_type empirical
_exptl_absorpt_process_details
; 
 SADABS Version 2008/1 Bruker-Nonius
 Blessing, Acta Cryst. (1995) A51 33-38
;
_exptl_crystal_colour orange
_exptl_crystal_density_diffrn 1.413
_exptl_crystal_description block
_exptl_crystal_F_000 1072
_exptl_crystal_size_max 0.150
_exptl_crystal_size_mid 0.100
_exptl_crystal_size_min 0.100
_refine_diff_density_max 0.618
_refine_diff_density_min -0.384
_refine_diff_density_rms 0.057
_refine_ls_extinction_method none
_refine_ls_goodness_of_fit_ref 0.947
_refine_ls_hydrogen_treatment mixed
_refine_ls_matrix_type full
_refine_ls_number_parameters 351
_refine_ls_number_reflns 32685
_refine_ls_number_restraints 18
_refine_ls_restrained_S_all 1.218
_refine_ls_R_factor_all 0.0490
_refine_ls_R_factor_gt 0.0335
_refine_ls_shift/su_max 0.002
_refine_ls_shift/su_mean 0.000
_refine_ls_structure_factor_coef Fsqd
_refine_ls_weighting_details 'w=1/[\s^2^(Fo^2^)+(0.0882P)^2^] where P=(Fo^2^+2Fc^2^)/3'
_refine_ls_weighting_scheme calc
_refine_ls_wR_factor_gt 0.1128
_refine_ls_wR_factor_ref 0.1195
_reflns_Friedel_coverage 0.000
_reflns_number_gt 23881
_reflns_number_total 32685
_reflns_threshold_expression 'I > 2\s(I)'
_cod_data_source_file jo7b02460_si_002.cif
_cod_data_source_block JO-500X-Nitrohidrazida_mm1
_cod_depositor_comments 'Adding full bibliography for 4033253.cif.'
_cod_database_code 4033253
_shelx_shelxl_version_number 2016/6
_shelx_space_group_comment
;
The symmetry employed for this shelxl refinement is uniquely defined
by the following loop, which should always be used as a source of
symmetry information in preference to the above space-group names.
They are only intended as comments.
;
_shelx_estimated_absorpt_t_min 0.985
_shelx_estimated_absorpt_t_max 0.990

loop_
_space_group_symop_operation_xyz
'x, y, z'
'-x, y+1/2, -z+1/2'
'-x, -y, -z'
'x, -y-1/2, z-1/2'

loop_
_atom_site_label
_atom_site_type_symbol
_atom_site_fract_x
_atom_site_fract_y
_atom_site_fract_z
_atom_site_U_iso_or_equiv
_atom_site_adp_type
_atom_site_occupancy
_atom_site_site_symmetry_order
_atom_site_calc_flag
_atom_site_refinement_flags_posn
_atom_site_refinement_flags_adp
O1A O 0.23480(3) 0.45687(2) 0.09668(5) 0.03394(5) Uani 1 1 d . U
H1 H 0.7871(5) -0.0415(2) 0.8849(12) 0.041 Uiso 1 1 d D U
O2A O 0.40402(3) 0.44222(2) 0.24858(5) 0.02937(5) Uani 1 1 d . U
N1A N 0.38349(2) 0.08215(2) 0.23039(3) 0.01767(3) Uani 1 1 d . .
N2A N 0.31131(2) 0.15500(2) 0.13341(3) 0.01687(3) Uani 1 1 d D .
H2 H 0.2440(5) 0.1406(2) 0.1105(9) 0.020 Uiso 1 1 d D U
N3A N 0.32073(2) 0.20282(2) 0.13920(3) 0.01616(3) Uani 1 1 d . .
N4A N 0.31050(3) 0.42931(2) 0.16444(4) 0.02234(4) Uani 1 1 d . U
C1A C 0.40113(2) 0.12922(2) 0.22936(3) 0.01499(3) Uani 1 1 d . .
C2A C 0.50208(2) 0.15123(2) 0.31754(4) 0.01787(3) Uani 1 1 d . .
H2A H 0.513440 0.183908 0.309774 0.021 Uiso 1 1 calc R U
C3A C 0.58426(2) 0.12283(2) 0.41646(4) 0.02021(4) Uani 1 1 d . .
H3A H 0.651494 0.136363 0.478228 0.024 Uiso 1 1 calc R U
C4A C 0.56587(3) 0.07382(2) 0.42315(4) 0.02066(4) Uani 1 1 d . .
H4A H 0.619357 0.054130 0.490182 0.025 Uiso 1 1 calc R U
C5A C 0.46511(3) 0.05546(2) 0.32645(4) 0.01970(4) Uani 1 1 d . .
H5A H 0.453377 0.022713 0.328238 0.024 Uiso 1 1 calc R U
C6A C 0.23675(2) 0.22950(2) 0.06417(3) 0.01549(3) Uani 1 1 d . .
C7A C 0.12310(2) 0.21233(2) -0.03564(4) 0.01852(4) Uani 1 1 d . .
H7AA H 0.111181 0.228069 -0.147823 0.028 Uiso 1 1 calc R U
H7AB H 0.057643 0.219350 0.030352 0.028 Uiso 1 1 calc R U
H7AC H 0.127652 0.178591 -0.053401 0.028 Uiso 1 1 calc R U
C8A C 0.25671(2) 0.28124(2) 0.08656(3) 0.01550(3) Uani 1 1 d . .
C9A C 0.17013(3) 0.31411(2) 0.01835(4) 0.01857(4) Uani 1 1 d . .
H9A H 0.100828 0.303208 -0.046274 0.022 Uiso 1 1 calc R U
C10A C 0.18623(3) 0.36273(2) 0.04580(4) 0.01960(4) Uani 1 1 d . .
H10A H 0.128175 0.384345 0.001385 0.024 Uiso 1 1 calc R U
C11A C 0.29062(3) 0.37821(2) 0.14071(4) 0.01771(3) Uani 1 1 d . .
C12A C 0.37834(3) 0.34674(2) 0.21072(4) 0.01962(4) Uani 1 1 d . .
H12A H 0.447585 0.357948 0.274632 0.024 Uiso 1 1 calc R U
C13A C 0.36083(2) 0.29851(2) 0.18366(4) 0.01879(4) Uani 1 1 d . .
H13A H 0.418811 0.277158 0.230401 0.023 Uiso 1 1 calc R U
O1B O 0.72743(3) 0.27455(2) 0.85880(5) 0.03195(6) Uani 1 1 d . .
O2B O 0.88229(3) 0.26248(2) 0.72083(5) 0.02821(5) Uani 1 1 d . .
N1B N 0.93154(2) -0.09761(2) 0.85300(3) 0.01572(3) Uani 1 1 d . .
N2B N 0.84243(2) -0.02481(2) 0.86920(3) 0.01677(3) Uani 1 1 d D .
N3B N 0.83943(2) 0.02238(2) 0.83723(3) 0.01491(3) Uani 1 1 d . .
N4B N 0.79852(2) 0.24798(2) 0.79656(4) 0.02087(4) Uani 1 1 d . .
C1B C 0.93366(2) -0.05130(2) 0.81171(3) 0.01427(3) Uani 1 1 d . .
C2B C 1.02130(2) -0.03073(2) 0.71875(4) 0.01701(3) Uani 1 1 d . .
H2B H 1.020609 0.001686 0.694031 0.020 Uiso 1 1 calc R U
C3B C 1.10859(2) -0.06010(2) 0.66513(4) 0.01900(4) Uani 1 1 d . .
H3B H 1.166943 -0.047765 0.601087 0.023 Uiso 1 1 calc R U
C4B C 1.10858(2) -0.10841(2) 0.70775(4) 0.01808(3) Uani 1 1 d . .
H4B H 1.166661 -0.128836 0.673717 0.022 Uiso 1 1 calc R U
C5B C 1.01934(2) -0.12489(2) 0.80223(4) 0.01658(3) Uani 1 1 d . .
H5B H 1.020111 -0.156943 0.832650 0.020 Uiso 1 1 calc R U
C6B C 0.75502(2) 0.04756(2) 0.89262(3) 0.01427(3) Uani 1 1 d . .
C7B C 0.65883(3) 0.02851(2) 0.99366(4) 0.01946(4) Uani 1 1 d . .
H7BA H 0.582952 0.040164 0.942284 0.029 Uiso 1 1 calc R U
H7BB H 0.672790 0.038811 1.114066 0.029 Uiso 1 1 calc R U
H7BC H 0.659154 -0.005630 0.989329 0.029 Uiso 1 1 calc DR U
C8B C 0.76254(2) 0.09914(2) 0.86046(3) 0.01378(3) Uani 1 1 d . .
C9B C 0.68539(2) 0.13092(2) 0.93250(4) 0.01764(3) Uani 1 1 d . .
H9B H 0.626196 0.119077 0.996055 0.021 Uiso 1 1 calc R U
C10B C 0.69571(2) 0.17973(2) 0.91072(4) 0.01916(4) Uani 1 1 d . .
H10B H 0.644501 0.200590 0.959597 0.023 Uiso 1 1 calc R U
C11B C 0.78399(2) 0.19676(2) 0.81453(4) 0.01680(3) Uani 1 1 d . .
C12B C 0.86113(2) 0.16631(2) 0.73858(4) 0.01679(3) Uani 1 1 d . .
H12B H 0.919067 0.178398 0.673206 0.020 Uiso 1 1 calc R U
C13B C 0.85005(2) 0.11778(2) 0.76210(3) 0.01554(3) Uani 1 1 d . .
H13B H 0.901241 0.097150 0.712118 0.019 Uiso 1 1 calc R U

loop_
_atom_site_aniso_label
_atom_site_aniso_U_11
_atom_site_aniso_U_22
_atom_site_aniso_U_33
_atom_site_aniso_U_23
_atom_site_aniso_U_13
_atom_site_aniso_U_12
O1A 0.04026(12) 0.01604(7) 0.04397(13) -0.00232(8) -0.00230(10) 0.00579(8)
O2A 0.03144(10) 0.01969(8) 0.03666(11) -0.00904(8) 0.00228(8) -0.00300(7)
N1A 0.01595(7) 0.01362(6) 0.02340(8) 0.00033(6) 0.00191(6) 0.00025(5)
N2A 0.01545(7) 0.01337(6) 0.02131(8) 0.00062(5) -0.00003(5) -0.00040(5)
N3A 0.01657(7) 0.01326(6) 0.01847(7) 0.00071(5) 0.00114(5) -0.00015(5)
N4A 0.02838(9) 0.01504(7) 0.02410(8) -0.00396(6) 0.00509(6) 0.00080(6)
C1A 0.01375(7) 0.01392(7) 0.01748(7) 0.00024(5) 0.00255(5) -0.00011(5)
C2A 0.01513(8) 0.01675(8) 0.02150(9) 0.00024(6) 0.00096(6) -0.00157(6)
C3A 0.01517(8) 0.02247(10) 0.02263(10) 0.00134(8) 0.00041(7) -0.00003(7)
C4A 0.01677(9) 0.02131(10) 0.02387(10) 0.00360(8) 0.00214(7) 0.00324(7)
C5A 0.01811(9) 0.01578(8) 0.02541(10) 0.00229(7) 0.00326(7) 0.00206(6)
C6A 0.01565(7) 0.01435(7) 0.01636(7) 0.00078(5) 0.00135(5) -0.00032(5)
C7A 0.01712(8) 0.01783(8) 0.02007(9) 0.00080(6) -0.00036(6) -0.00170(6)
C8A 0.01612(7) 0.01421(7) 0.01612(7) 0.00109(5) 0.00160(5) 0.00005(5)
C9A 0.01989(9) 0.01562(8) 0.01933(8) 0.00175(6) -0.00175(6) 0.00093(6)
C10A 0.02289(10) 0.01567(8) 0.01949(9) 0.00126(6) -0.00095(7) 0.00233(7)
C11A 0.02113(9) 0.01429(7) 0.01804(8) -0.00100(6) 0.00362(6) 0.00048(6)
C12A 0.01774(9) 0.01601(8) 0.02478(10) -0.00229(7) 0.00085(7) -0.00046(6)
C13A 0.01600(8) 0.01537(8) 0.02447(10) -0.00071(7) -0.00016(7) 0.00037(6)
O1B 0.03239(13) 0.01389(7) 0.04977(18) -0.00142(9) 0.00537(12) 0.00577(7)
O2B 0.02539(10) 0.01513(7) 0.04381(15) 0.00558(8) 0.00244(9) -0.00344(6)
N1B 0.01560(6) 0.01183(6) 0.01983(7) 0.00097(5) 0.00246(5) 0.00022(4)
N2B 0.01598(7) 0.01120(6) 0.02379(8) 0.00081(5) 0.00516(6) -0.00012(4)
N3B 0.01517(6) 0.01113(5) 0.01860(7) 0.00010(5) 0.00272(5) -0.00018(4)
N4B 0.02029(8) 0.01170(6) 0.02925(10) 0.00083(6) -0.00337(7) 0.00040(5)
C1B 0.01396(7) 0.01172(6) 0.01709(7) -0.00004(5) 0.00154(5) -0.00047(5)
C2B 0.01662(8) 0.01392(7) 0.02096(8) 0.00112(6) 0.00422(6) -0.00100(5)
C3B 0.01695(8) 0.01780(8) 0.02302(9) 0.00035(7) 0.00558(7) -0.00038(6)
C4B 0.01613(8) 0.01701(8) 0.02131(9) -0.00079(7) 0.00297(6) 0.00165(6)
C5B 0.01638(8) 0.01343(7) 0.01984(8) 0.00033(6) 0.00152(6) 0.00134(5)
C6B 0.01465(7) 0.01203(6) 0.01631(7) 0.00007(5) 0.00254(5) -0.00065(5)
C7B 0.01994(9) 0.01602(8) 0.02370(10) 0.00056(7) 0.00814(7) -0.00167(6)
C8B 0.01398(7) 0.01177(6) 0.01550(6) -0.00046(5) 0.00119(5) -0.00026(5)
C9B 0.01631(8) 0.01412(7) 0.02303(9) -0.00093(6) 0.00460(6) 0.00106(5)
C10B 0.01757(8) 0.01378(7) 0.02628(10) -0.00182(7) 0.00309(7) 0.00203(6)
C11B 0.01634(8) 0.01135(6) 0.02192(9) -0.00011(6) -0.00145(6) 0.00011(5)
C12B 0.01731(8) 0.01254(7) 0.02050(8) 0.00099(6) 0.00196(6) -0.00119(5)
C13B 0.01689(8) 0.01208(6) 0.01801(7) -0.00006(5) 0.00357(6) -0.00041(5)

loop_
_atom_type_symbol
_atom_type_description
_atom_type_scat_dispersion_real
_atom_type_scat_dispersion_imag
_atom_type_scat_source
C C 0.0033 0.0016 'International Tables Vol C Tables 4.2.6.8 and 6.1.1.4'
H H 0.0000 0.0000 'International Tables Vol C Tables 4.2.6.8 and 6.1.1.4'
N N 0.0061 0.0033 'International Tables Vol C Tables 4.2.6.8 and 6.1.1.4'
O O 0.0106 0.0060 'International Tables Vol C Tables 4.2.6.8 and 6.1.1.4'

loop_
_geom_angle_atom_site_label_1
_geom_angle_atom_site_label_2
_geom_angle_atom_site_label_3
_geom_angle
C1A N1A C5A 117.50(2)
N3A N2A C1A 116.89(2)
C6A N3A N2A 120.81(2)
O1A N4A O2A 123.61(3)
O1A N4A C11A 118.56(3)
O2A N4A C11A 117.80(3)
N1A C1A N2A 114.72(2)
N1A C1A C2A 123.16(2)
N2A C1A C2A 122.12(2)
C3A C2A C1A 117.96(2)
C2A C3A C4A 119.73(3)
C5A C4A C3A 117.71(3)
N1A C5A C4A 123.88(3)
N3A C6A C8A 115.09(2)
N3A C6A C7A 125.78(2)
C8A C6A C7A 119.10(2)
C9A C8A C13A 118.48(2)
C9A C8A C6A 120.89(2)
C13A C8A C6A 120.57(2)
C10A C9A C8A 121.10(2)
C11A C10A C9A 118.49(2)
C10A C11A C12A 122.09(2)
C10A C11A N4A 118.95(3)
C12A C11A N4A 118.94(3)
C13A C12A C11A 118.82(3)
C12A C13A C8A 121.01(2)
C1B N1B C5B 116.95(2)
N3B N2B C1B 118.51(2)
C6B N3B N2B 118.87(2)
O1B N4B O2B 123.29(3)
O1B N4B C11B 118.58(3)
O2B N4B C11B 118.13(3)
N1B C1B N2B 114.54(2)
N1B C1B C2B 123.41(2)
N2B C1B C2B 122.05(2)
C3B C2B C1B 118.00(2)
C2B C3B C4B 119.56(2)
C5B C4B C3B 117.78(2)
N1B C5B C4B 124.28(2)
N3B C6B C8B 115.13(2)
N3B C6B C7B 125.07(2)
C8B C6B C7B 119.67(2)
C9B C8B C13B 118.43(2)
C9B C8B C6B 120.75(2)
C13B C8B C6B 120.78(2)
C10B C9B C8B 121.22(2)
C11B C10B C9B 118.61(2)
C10B C11B C12B 121.87(2)
C10B C11B N4B 119.05(2)
C12B C11B N4B 119.06(2)
C13B C12B C11B 118.82(2)
C12B C13B C8B 121.03(2)

loop_
_geom_bond_atom_site_label_1
_geom_bond_atom_site_label_2
_geom_bond_distance
O1A N4A 1.2253(4)
O2A N4A 1.2291(4)
N1A C1A 1.3380(3)
N1A C5A 1.3420(4)
N2A N3A 1.3485(3)
N2A C1A 1.3880(3)
N3A C6A 1.2922(3)
N4A C11A 1.4615(4)
C1A C2A 1.4023(3)
C2A C3A 1.3836(4)
C3A C4A 1.3944(4)
C4A C5A 1.3861(4)
C6A C8A 1.4784(3)
C6A C7A 1.4986(4)
C8A C9A 1.4029(4)
C8A C13A 1.4059(4)
C9A C10A 1.3912(4)
C10A C11A 1.3843(4)
C11A C12A 1.3903(4)
C12A C13A 1.3817(4)
O1B N4B 1.2297(4)
O2B N4B 1.2315(4)
N1B C1B 1.3396(3)
N1B C5B 1.3440(3)
N2B N3B 1.3478(3)
N2B C1B 1.3817(3)
N3B C6B 1.2953(3)
N4B C11B 1.4568(3)
C1B C2B 1.4047(3)
C2B C3B 1.3821(4)
C3B C4B 1.3960(4)
C4B C5B 1.3825(4)
C6B C8B 1.4743(3)
C6B C7B 1.4990(3)
C8B C9B 1.4018(3)
C8B C13B 1.4069(3)
C9B C10B 1.3882(4)
C10B C11B 1.3872(4)
C11B C12B 1.3924(4)
C12B C13B 1.3829(3)

loop_
_geom_torsion_atom_site_label_1
_geom_torsion_atom_site_label_2
_geom_torsion_atom_site_label_3
_geom_torsion_atom_site_label_4
_geom_torsion
C1A N2A N3A C6A -174.96(2)
C5A N1A C1A N2A -177.55(2)
C5A N1A C1A C2A 2.53(4)
N3A N2A C1A N1A 175.22(2)
N3A N2A C1A C2A -4.86(4)
N1A C1A C2A C3A -2.99(4)
N2A C1A C2A C3A 177.09(2)
C1A C2A C3A C4A 1.12(4)
C2A C3A C4A C5A 0.95(4)
C1A N1A C5A C4A -0.23(4)
C3A C4A C5A N1A -1.48(5)
N2A N3A C6A C8A 177.78(2)
N2A N3A C6A C7A -0.33(4)
N3A C6A C8A C9A -177.18(2)
C7A C6A C8A C9A 1.06(4)
N3A C6A C8A C13A -0.04(3)
C7A C6A C8A C13A 178.20(2)
C13A C8A C9A C10A -0.08(4)
C6A C8A C9A C10A 177.12(3)
C8A C9A C10A C11A 0.70(4)
C9A C10A C11A C12A -0.86(4)
C9A C10A C11A N4A 177.64(3)
O1A N4A C11A C10A -1.27(4)
O2A N4A C11A C10A -179.72(3)
O1A N4A C11A C12A 177.27(3)
O2A N4A C11A C12A -1.18(4)
C10A C11A C12A C13A 0.37(4)
N4A C11A C12A C13A -178.13(3)
C11A C12A C13A C8A 0.29(4)
C9A C8A C13A C12A -0.43(4)
C6A C8A C13A C12A -177.64(3)
C1B N2B N3B C6B -179.16(2)
C5B N1B C1B N2B -179.11(2)
C5B N1B C1B C2B 0.45(4)
N3B N2B C1B N1B 178.35(2)
N3B N2B C1B C2B -1.22(4)
N1B C1B C2B C3B 1.02(4)
N2B C1B C2B C3B -179.45(3)
C1B C2B C3B C4B -1.41(4)
C2B C3B C4B C5B 0.38(4)
C1B N1B C5B C4B -1.61(4)
C3B C4B C5B N1B 1.20(4)
N2B N3B C6B C8B 176.76(2)
N2B N3B C6B C7B 0.83(4)
N3B C6B C8B C9B -172.20(2)
C7B C6B C8B C9B 3.97(4)
N3B C6B C8B C13B 5.50(3)
C7B C6B C8B C13B -178.34(2)
C13B C8B C9B C10B -1.13(4)
C6B C8B C9B C10B 176.61(2)
C8B C9B C10B C11B 0.43(4)
C9B C10B C11B C12B 0.60(4)
C9B C10B C11B N4B -177.68(3)
O1B N4B C11B C10B -4.16(4)
O2B N4B C11B C10B 175.24(3)
O1B N4B C11B C12B 177.52(3)
O2B N4B C11B C12B -3.09(4)
C10B C11B C12B C13B -0.88(4)
N4B C11B C12B C13B 177.40(2)
C11B C12B C13B C8B 0.13(4)
C9B C8B C13B C12B 0.85(4)
C6B C8B C13B C12B -176.90(2)
